data_1529621
loop_
_publ_author_name
'Belokoneva, E.L.'
'Azizov, A.V.'
'Leonjuk, N.I.'
'Belov, N.V.'
'Simonov, M.A.'

_publ_section_title
;
 The crystal structure of Y Al3 (B O3)4
;
_journal_name_full 'Zhurnal Strukturnoi Khimii (Issue-No. from 1981)'
_journal_page_first 196
_journal_page_last 198
_journal_volume 22
_journal_year 1981
_chemical_formula_sum 'Al3 B4 O12 Y'
_chemical_name_systematic 'Y Al3 (B O3)4'
_space_group_IT_number 155
_symmetry_space_group_name_Hall 'R 3 2"'
_symmetry_space_group_name_H-M 'R 3 2 :H'
_cell_angle_alpha 90
_cell_angle_beta 90
_cell_angle_gamma 120
_cell_formula_units_Z 3
_cell_length_a 9.295
_cell_length_b 9.295
_cell_length_c 7.243
_cell_volume 541.936
_citation_journal_id_ASTM ZSTKAI
_cod_data_source_file Belokoneva_ZSTKAI_1981_1398.cif
_cod_data_source_block Al3B4O12Y1
_cod_original_cell_volume 541.9359
_cod_original_formula_sum 'Al3 B4 O12 Y1'
_cod_database_code 1529621

loop_
_symmetry_equiv_pos_as_xyz
x,y,z
-y,x-y,z
-x+y,-x,z
y,x,-z
-x,-x+y,-z
x-y,-y,-z
x+2/3,y+1/3,z+1/3
-y+2/3,x-y+1/3,z+1/3
-x+y+2/3,-x+1/3,z+1/3
y+2/3,x+1/3,-z+1/3
-x+2/3,-x+y+1/3,-z+1/3
x-y+2/3,-y+1/3,-z+1/3
x+1/3,y+2/3,z+2/3
-y+1/3,x-y+2/3,z+2/3
-x+y+1/3,-x+2/3,z+2/3
y+1/3,x+2/3,-z+2/3
-x+1/3,-x+y+2/3,-z+2/3
x-y+1/3,-y+2/3,-z+2/3

loop_
_atom_site_label
_atom_site_type_symbol
_atom_site_fract_x
_atom_site_fract_y
_atom_site_fract_z
_atom_site_occupancy
_atom_site_U_iso_or_equiv
B2 B+3 0.4436 0 0.5 1 0.0
Al1 Al+3 0.5554 0 0 1 0.0
Y1 Y+3 0 0 0 1 0.0
O1 O-2 0.8512 0 0.5 1 0.0
O2 O-2 0.5907 0 0.5 1 0.0
B1 B+3 0 0 0.5 1 0.0
O3 O-2 0.4499 0.1498 0.4786 1 0.0
